data_8100792
loop_
_publ_author_name
'Zhu, Hai-Liang'
'Pan, Yong-Jun'
'Wang, Xian-Jiang'
'Yu, Kai-Bei'

_publ_section_title
;
Crystal structure of tetraaqua(o-phenanthroline)cobalt(II) sulfate 
dihydrate, [C~12~H~8~N~2 ~)Co(H~2~O)~4~]SO~4~ &#x00B7; 2H~2~O
;
_journal_issue 4
_journal_name_full 'Zeitschrift f\"ur Kristallographie - New Crystal Structures'
_journal_page_first 601
_journal_page_last 602
_journal_volume 217
_journal_year 2002
_chemical_formula_structural 'C12 H20 CoN2 O10 S'
_chemical_formula_sum 'C12 H20 Co N2 O10 S'
_chemical_formula_weight 443.29
_space_group_IT_number 61
_symmetry_cell_setting orthorhombic
_symmetry_space_group_name_Hall '-P 2ac 2ab'
_symmetry_space_group_name_H-M 'P b c a'
_cell_angle_alpha 90.00
_cell_angle_beta 90.00
_cell_angle_gamma 90.00
_cell_formula_units_Z 8
_cell_length_a 8.856(1)
_cell_length_b 18.318(3)
_cell_length_c 21.918(5)
_cell_measurement_temperature 292(2)
_cell_volume 3555.6(11)
_diffrn_ambient_temperature 292(2)
_exptl_crystal_density_diffrn 1.656
_cod_depositor_comments
;
The following automatic conversions were performed:
'_symmetry_cell_setting' value 'Orthorhombic' changed to 'orthorhombic'
according to '/home/saulius/struct/CIF-dictionaries/cif_core.dic'
dictionary named 'cif_core.dic' version 2.4.1 from 2010-06-29.

Automatic conversion script
Id: cif_fix_enum 1527 2010-12-29 10:47:43Z saulius 
;
_cod_original_formula_sum 'C12 H20 Co1 N2 O10 S1'
_cod_database_code 8100792

loop_
_symmetry_equiv_pos_as_xyz
'x, y, z'
'-x+1/2, -y, z+1/2'
'-x, y+1/2, -z+1/2'
'x+1/2, -y+1/2, -z'
'-x, -y, -z'
'x-1/2, y, -z-1/2'
'x, -y-1/2, z-1/2'
'-x-1/2, y-1/2, z'

loop_
_atom_site_label
_atom_site_type_symbol
_atom_site_fract_x
_atom_site_fract_y
_atom_site_fract_z
_atom_site_U_iso_or_equiv
_atom_site_adp_type
_atom_site_occupancy
_atom_site_symmetry_multiplicity
_atom_site_Wyckoff_symbol
_atom_site_calc_flag
_atom_site_refinement_flags
_atom_site_disorder_assembly
_atom_site_disorder_group
Co Co 0.36393(4) 0.413093(17) 0.584660(15) 0.02730(12) Uani 1 8 c d . . .
S S -0.09317(7) 0.34328(3) 0.47092(3) 0.03283(18) Uani 1 8 c d . . .
O1 O 0.5127(2) 0.50334(11) 0.57911(10) 0.0365(5) Uani 1 8 c d D . .
O2 O 0.2435(2) 0.46232(11) 0.51294(10) 0.0386(5) Uani 1 8 c d D . .
O3 O 0.5098(2) 0.35878(11) 0.52545(10) 0.0402(5) Uani 1 8 c d D . .
O4 O 0.2150(2) 0.32377(10) 0.57850(10) 0.0360(5) Uani 1 8 c d D . .
O5 O 0.0425(2) 0.38290(11) 0.45010(9) 0.0468(5) Uani 1 8 c d . . .
O6 O -0.1718(2) 0.31165(10) 0.41826(9) 0.0428(5) Uani 1 8 c d . . .
O7 O -0.1941(2) 0.39398(9) 0.50299(9) 0.0450(5) Uani 1 8 c d . . .
O8 O -0.0461(2) 0.28457(9) 0.51297(9) 0.0454(5) Uani 1 8 c d . . .
O9 O 0.2939(3) 0.30026(16) 0.40093(13) 0.0595(6) Uani 1 8 c d D . .
O10 O 0.4414(3) 0.63018(11) 0.63306(11) 0.0463(5) Uani 1 8 c d D . .
N1 N 0.2577(2) 0.46998(11) 0.65776(10) 0.0325(5) Uani 1 8 c d . . .
N2 N 0.4527(2) 0.35942(11) 0.66366(10) 0.0325(5) Uani 1 8 c d . . .
C1 C 0.1634(3) 0.52523(15) 0.65461(14) 0.0449(8) Uani 1 8 c d . . .
H1 H 0.1304 0.5403 0.6164 0.054 Uiso 1 8 c calc R . .
C2 C 0.1103(4) 0.56234(18) 0.70598(17) 0.0602(10) Uani 1 8 c d . . .
H2 H 0.0456 0.6020 0.7017 0.072 Uiso 1 8 c calc R . .
C3 C 0.1545(4) 0.53964(19) 0.76251(17) 0.0629(11) Uani 1 8 c d . . .
H3 H 0.1200 0.5639 0.7971 0.075 Uiso 1 8 c calc R . .
C4 C 0.2511(3) 0.48032(18) 0.76833(14) 0.0486(8) Uani 1 8 c d . . .
C5 C 0.3007(4) 0.4503(2) 0.82573(14) 0.0631(10) Uani 1 8 c d . . .
H5 H 0.2675 0.4715 0.8619 0.076 Uiso 1 8 c calc R . .
C6 C 0.3928(4) 0.3928(2) 0.82837(15) 0.0638(10) Uani 1 8 c d . . .
H6 H 0.4220 0.3747 0.8662 0.077 Uiso 1 8 c calc R . .
C7 C 0.4473(3) 0.35871(18) 0.77442(13) 0.0461(8) Uani 1 8 c d . . .
C8 C 0.5441(4) 0.29837(19) 0.77352(17) 0.0602(10) Uani 1 8 c d . . .
H8 H 0.5754 0.2775 0.8101 0.072 Uiso 1 8 c calc R . .
C9 C 0.5923(4) 0.27028(18) 0.72013(16) 0.0567(9) Uani 1 8 c d . . .
H9 H 0.6564 0.2301 0.7196 0.068 Uiso 1 8 c calc R . .
C10 C 0.5447(3) 0.30232(15) 0.66549(14) 0.0446(8) Uani 1 8 c d . . .
H10 H 0.5791 0.2828 0.6289 0.054 Uiso 1 8 c calc R . .
C11 C 0.4043(3) 0.38734(15) 0.71717(12) 0.0336(6) Uani 1 8 c d . . .
C12 C 0.3023(3) 0.44746(15) 0.71423(12) 0.0344(7) Uani 1 8 c d . . .
H1A H 0.486(4) 0.5419(10) 0.5945(13) 0.060(11) Uiso 1 8 c d D . .
H1B H 0.568(3) 0.5145(17) 0.5510(9) 0.058(11) Uiso 1 8 c d D . .
H2A H 0.175(3) 0.4409(15) 0.4950(13) 0.060(11) Uiso 1 8 c d D . .
H2B H 0.225(4) 0.5060(7) 0.5109(14) 0.062(11) Uiso 1 8 c d D . .
H3A H 0.501(3) 0.3159(7) 0.5152(13) 0.043(9) Uiso 1 8 c d D . .
H3B H 0.5989(15) 0.3688(17) 0.5194(15) 0.068(12) Uiso 1 8 c d D . .
H4A H 0.253(3) 0.2835(9) 0.5804(14) 0.066(11) Uiso 1 8 c d D . .
H4B H 0.145(3) 0.3164(19) 0.5558(12) 0.072(12) Uiso 1 8 c d D . .
H9A H 0.226(3) 0.3257(16) 0.4151(14) 0.070(13) Uiso 1 8 c d D . .
H9B H 0.318(5) 0.273(2) 0.4288(14) 0.12(2) Uiso 1 8 c d D . .
H10A H 0.368(2) 0.6485(16) 0.6165(14) 0.064(12) Uiso 1 8 c d D . .
H10B H 0.511(2) 0.6559(12) 0.6229(13) 0.037(9) Uiso 1 8 c d D . .

loop_
_atom_site_aniso_label
_atom_site_aniso_U_11
_atom_site_aniso_U_22
_atom_site_aniso_U_33
_atom_site_aniso_U_23
_atom_site_aniso_U_13
_atom_site_aniso_U_12
Co 0.0293(2) 0.02286(19) 0.02973(19) -0.00084(16) 0.00074(16) 0.00155(15)
S 0.0280(3) 0.0217(3) 0.0489(4) -0.0012(3) -0.0072(3) 0.0005(3)
O1 0.0376(11) 0.0292(10) 0.0426(12) -0.0034(10) 0.0071(10) -0.0065(9)
O2 0.0424(12) 0.0236(11) 0.0498(12) 0.0008(10) -0.0156(11) -0.0011(10)
O3 0.0360(12) 0.0302(12) 0.0545(13) -0.0129(10) 0.0135(11) -0.0022(10)
O4 0.0326(12) 0.0255(11) 0.0499(13) -0.0035(10) -0.0076(10) 0.0024(9)
O5 0.0299(11) 0.0436(11) 0.0670(14) -0.0035(11) -0.0024(10) -0.0114(9)
O6 0.0432(12) 0.0303(10) 0.0550(13) -0.0018(10) -0.0186(10) -0.0053(9)
O7 0.0409(11) 0.0245(10) 0.0697(14) -0.0048(10) 0.0037(11) 0.0048(9)
O8 0.0512(12) 0.0302(10) 0.0548(12) 0.0041(10) -0.0167(11) 0.0062(9)
O9 0.0460(15) 0.0625(17) 0.0698(18) -0.0048(15) 0.0004(14) -0.0045(13)
O10 0.0418(14) 0.0368(12) 0.0602(14) 0.0051(11) -0.0098(12) -0.0030(12)
N1 0.0308(12) 0.0245(11) 0.0423(14) -0.0029(10) 0.0048(11) -0.0025(10)
N2 0.0291(12) 0.0306(12) 0.0377(13) 0.0022(10) -0.0031(10) -0.0012(10)
C1 0.0440(18) 0.0345(16) 0.056(2) 0.0000(15) 0.0129(15) 0.0023(14)
C2 0.048(2) 0.0425(18) 0.090(3) -0.0125(19) 0.025(2) 0.0066(16)
C3 0.060(2) 0.069(2) 0.060(2) -0.0301(19) 0.030(2) -0.012(2)
C4 0.0356(16) 0.060(2) 0.0502(19) -0.0192(17) 0.0165(16) -0.0147(16)
C5 0.060(2) 0.099(3) 0.0303(18) -0.0131(19) 0.0128(17) -0.021(2)
C6 0.061(2) 0.096(3) 0.0346(18) 0.0052(19) -0.0032(18) -0.023(2)
C7 0.0400(17) 0.062(2) 0.0362(17) 0.0099(16) -0.0057(14) -0.0202(17)
C8 0.052(2) 0.067(2) 0.061(2) 0.030(2) -0.0180(19) -0.0136(19)
C9 0.050(2) 0.0485(19) 0.072(2) 0.0183(19) -0.0169(19) 0.0026(17)
C10 0.0391(17) 0.0397(17) 0.055(2) 0.0008(15) -0.0063(15) 0.0033(14)
C11 0.0269(14) 0.0410(16) 0.0329(15) 0.0029(13) -0.0008(12) -0.0121(13)
C12 0.0305(15) 0.0398(16) 0.0329(15) -0.0053(13) 0.0055(13) -0.0127(13)

loop_
_geom_bond_atom_site_label_1
_geom_bond_atom_site_label_2
_geom_bond_distance
_geom_bond_site_symmetry_2
_geom_bond_publ_flag
Co O3 2.084(2) . ?
Co O2 2.103(2) . ?
Co O4 2.106(2) . ?
Co O1 2.117(2) . ?
Co N1 2.130(2) . ?
Co N2 2.141(2) . ?
S O6 1.4673(19) . ?
S O7 1.4679(19) . ?
S O5 1.4759(19) . ?
S O8 1.4763(19) . ?
O1 H1A 0.817(10) . ?
O1 H1B 0.811(10) . ?
O2 H2A 0.823(10) . ?
O2 H2B 0.818(10) . ?
O3 H3A 0.820(10) . ?
O3 H3B 0.821(10) . ?
O4 H4A 0.812(10) . ?
O4 H4B 0.807(10) . ?
O9 H9A 0.823(10) . ?
O9 H9B 0.820(10) . ?
O10 H10A 0.815(10) . ?
O10 H10B 0.810(10) . ?
N1 C1 1.314(3) . ?
N1 C12 1.363(3) . ?
N2 C10 1.327(3) . ?
N2 C11 1.349(3) . ?
C1 C2 1.397(4) . ?
C1 H1 0.9300 . ?
C2 C3 1.364(5) . ?
C2 H2 0.9300 . ?
C3 C4 1.389(5) . ?
C3 H3 0.9300 . ?
C4 C12 1.405(4) . ?
C4 C5 1.442(4) . ?
C5 C6 1.333(5) . ?
C5 H5 0.9300 . ?
C6 C7 1.422(4) . ?
C6 H6 0.9300 . ?
C7 C8 1.399(4) . ?
C7 C11 1.412(4) . ?
C8 C9 1.348(4) . ?
C8 H8 0.9300 . ?
C9 C10 1.399(4) . ?
C9 H9 0.9300 . ?
C10 H10 0.9300 . ?
C11 C12 1.426(4) . ?
